data_4114360
loop_
_publ_author_name
'Deborah M. Smith'
'Michelle B. Tran'
'K. A. Woerpel'

_publ_section_title
;
 Nucleophilic Additions to Fused Bicyclic Five-Membered Ring Oxocarbenium
 Ions: Evidence for Preferential Attack on the Inside Face
;
_journal_name_full 'Journal of the American Chemical Society'
_journal_page_first 14149
_journal_page_last 14152
_journal_paper_doi 10.1021/ja0375176
_journal_volume 125
_journal_year 2003
_chemical_formula_sum 'C20 H28 N2 O5'
_chemical_formula_weight 376.44
_chemical_name_systematic
; 
 ? 
;
_space_group_IT_number 2
_symmetry_cell_setting triclinic
_symmetry_space_group_name_Hall '-P 1'
_symmetry_space_group_name_H-M 'P -1'
_atom_sites_solution_hydrogens difmap
_atom_sites_solution_primary direct
_atom_sites_solution_secondary difmap
_audit_creation_method SHELXTL
_cell_angle_alpha 98.3240(10)
_cell_angle_beta 103.4480(10)
_cell_angle_gamma 101.1760(10)
_cell_formula_units_Z 2
_cell_length_a 6.1314(3)
_cell_length_b 12.8797(7)
_cell_length_c 13.1406(7)
_cell_measurement_temperature 163(2)
_cell_volume 970.33(9)
_computing_cell_refinement 'Bruker SMART/SAINT'
_computing_data_collection 'Bruker SMART'
_computing_data_reduction 'Bruker SHELXTL'
_computing_molecular_graphics 'Bruker SHELXTL'
_computing_publication_material 'Bruker SHELXTL'
_computing_structure_refinement 'Bruker SHELXTL'
_computing_structure_solution 'Bruker SHELXTL'
_diffrn_ambient_temperature 163(2)
_diffrn_measured_fraction_theta_full 0.953
_diffrn_measured_fraction_theta_max 0.953
_diffrn_measurement_device_type 'CCD area detector'
_diffrn_measurement_method 'phi and omega scans'
_diffrn_radiation_monochromator graphite
_diffrn_radiation_source 'sealed tube'
_diffrn_radiation_type MoK\a
_diffrn_radiation_wavelength 0.71073
_diffrn_reflns_av_R_equivalents 0.0412
_diffrn_reflns_av_sigmaI/netI 0.0556
_diffrn_reflns_limit_h_max 8
_diffrn_reflns_limit_h_min -8
_diffrn_reflns_limit_k_max 17
_diffrn_reflns_limit_k_min -17
_diffrn_reflns_limit_l_max 17
_diffrn_reflns_limit_l_min -17
_diffrn_reflns_number 10529
_diffrn_reflns_theta_full 28.30
_diffrn_reflns_theta_max 28.30
_diffrn_reflns_theta_min 1.63
_diffrn_standards_decay_% '< 1.0'
_diffrn_standards_interval_count 'initial 50 frames recollected'
_diffrn_standards_number '50 frames'
_exptl_absorpt_coefficient_mu 0.093
_exptl_absorpt_correction_T_max 0.9881
_exptl_absorpt_correction_T_min 0.9728
_exptl_absorpt_correction_type none
_exptl_crystal_colour colorless
_exptl_crystal_density_diffrn 1.288
_exptl_crystal_density_meas ?
_exptl_crystal_description multi-faceted-polyhedra
_exptl_crystal_F_000 404
_exptl_crystal_size_max 0.30
_exptl_crystal_size_mid 0.26
_exptl_crystal_size_min 0.13
_refine_diff_density_max 0.369
_refine_diff_density_min -0.245
_refine_diff_density_rms 0.052
_refine_ls_extinction_coef 0.0033(16)
_refine_ls_extinction_expression Fc^*^=kFc[1+0.001xFc^2^\l^3^/sin(2\q)]^-1/4^
_refine_ls_extinction_method SHELXTL
_refine_ls_goodness_of_fit_ref 1.035
_refine_ls_hydrogen_treatment refall
_refine_ls_matrix_type full
_refine_ls_number_parameters 357
_refine_ls_number_reflns 4597
_refine_ls_number_restraints 0
_refine_ls_restrained_S_all 1.035
_refine_ls_R_factor_all 0.0903
_refine_ls_R_factor_gt 0.0522
_refine_ls_shift/su_max 0.000
_refine_ls_shift/su_mean 0.000
_refine_ls_structure_factor_coef Fsqd
_refine_ls_weighting_details 'calc w=1/[\s^2^(Fo^2^)+(0.0354P)^2^+0.7115P] where P=(Fo^2^+2Fc^2^)/3'
_refine_ls_weighting_scheme calc
_refine_ls_wR_factor_gt 0.1072
_refine_ls_wR_factor_ref 0.1268
_reflns_number_gt 3102
_reflns_number_total 4597
_reflns_threshold_expression >2sigma(I)
_cod_data_source_file ja0375176si20030729_071505.cif
_cod_data_source_block kaw24
_cod_depositor_comments
;
The following automatic conversions were performed:

'_exptl_crystal_density_meas' value 'none' was changed to '?' - the
value is perceived as not measured.

Automatic conversion script
Id: cif_fix_values 3008 2015-01-20 13:52:24Z robertas 
;
_cod_database_code 4114360

loop_
_symmetry_equiv_pos_as_xyz
'x, y, z'
'-x, -y, -z'

loop_
_atom_site_label
_atom_site_type_symbol
_atom_site_fract_x
_atom_site_fract_y
_atom_site_fract_z
_atom_site_U_iso_or_equiv
_atom_site_adp_type
_atom_site_occupancy
_atom_site_symmetry_multiplicity
_atom_site_calc_flag
O1 O -0.4247(2) 0.22884(10) 0.27545(10) 0.0234(3) Uani 1 1 d
O2 O 0.2986(2) 0.42664(11) 0.30462(11) 0.0250(3) Uani 1 1 d
O3 O 0.1447(3) 0.49168(12) 0.15984(11) 0.0284(3) Uani 1 1 d
O4 O 0.3280(3) 0.34153(15) -0.33662(12) 0.0447(5) Uani 1 1 d
O5 O 0.5749(3) 0.24669(14) -0.29066(13) 0.0441(5) Uani 1 1 d
N1 N 0.3709(3) 0.36897(14) 0.15211(14) 0.0235(4) Uani 1 1 d
N2 N 0.4431(3) 0.30194(14) -0.26978(14) 0.0310(4) Uani 1 1 d
C1 C -0.6191(4) 0.14100(16) 0.26563(16) 0.0243(4) Uani 1 1 d
C2 C -0.6772(4) 0.07417(17) 0.15375(17) 0.0287(5) Uani 1 1 d
C3 C -0.8158(4) -0.04160(18) 0.13458(18) 0.0315(5) Uani 1 1 d
C4 C -1.0637(4) -0.0583(2) 0.14059(19) 0.0366(5) Uani 1 1 d
C5 C -1.1060(4) -0.0161(2) 0.24724(19) 0.0342(5) Uani 1 1 d
C6 C -0.9544(4) -0.0406(2) 0.34719(19) 0.0336(5) Uani 1 1 d
C7 C -0.7481(4) 0.0529(2) 0.41284(18) 0.0321(5) Uani 1 1 d
C8 C -0.5542(4) 0.08652(17) 0.36121(16) 0.0260(4) Uani 1 1 d
C9 C -0.3454(4) 0.17045(17) 0.43898(17) 0.0281(5) Uani 1 1 d
C10 C -0.3219(4) 0.27053(16) 0.38855(15) 0.0243(4) Uani 1 1 d
C11 C -0.0761(4) 0.33194(16) 0.40347(16) 0.0244(4) Uani 1 1 d
C12 C -0.0581(4) 0.43318(16) 0.35566(16) 0.0228(4) Uani 1 1 d
C13 C 0.1882(4) 0.49134(17) 0.36737(17) 0.0249(4) Uani 1 1 d
C14 C 0.2590(3) 0.43465(15) 0.20064(16) 0.0225(4) Uani 1 1 d
C15 C 0.3828(3) 0.35649(15) 0.04612(15) 0.0211(4) Uani 1 1 d
C16 C 0.2339(4) 0.38973(16) -0.03396(16) 0.0240(4) Uani 1 1 d
C17 C 0.2550(4) 0.37199(17) -0.13750(17) 0.0262(5) Uani 1 1 d
C18 C 0.4227(4) 0.32194(16) -0.16018(16) 0.0243(4) Uani 1 1 d
C19 C 0.5736(4) 0.28968(16) -0.08151(17) 0.0241(4) Uani 1 1 d
C20 C 0.5529(3) 0.30714(16) 0.02116(16) 0.0233(4) Uani 1 1 d
H1 H 0.436(4) 0.3322(18) 0.1900(18) 0.028(6) Uiso 1 1 d
H1A H -0.759(5) 0.178(2) 0.275(2) 0.058(8) Uiso 1 1 d
H2A H -0.756(4) 0.1132(19) 0.1029(19) 0.036(6) Uiso 1 1 d
H2B H -0.518(5) 0.074(2) 0.138(2) 0.048(7) Uiso 1 1 d
H3A H -0.812(4) -0.074(2) 0.063(2) 0.045(7) Uiso 1 1 d
H3B H -0.731(4) -0.082(2) 0.189(2) 0.044(7) Uiso 1 1 d
H4A H -1.124(5) -0.141(2) 0.123(2) 0.052(8) Uiso 1 1 d
H4B H -1.152(4) -0.023(2) 0.085(2) 0.047(7) Uiso 1 1 d
H5A H -1.271(5) -0.051(2) 0.242(2) 0.048(7) Uiso 1 1 d
H5B H -1.084(4) 0.068(2) 0.2558(19) 0.041(7) Uiso 1 1 d
H6A H -0.897(4) -0.1053(19) 0.3211(18) 0.034(6) Uiso 1 1 d
H6B H -1.051(4) -0.0535(19) 0.3980(19) 0.038(6) Uiso 1 1 d
H7A H -0.676(4) 0.0303(18) 0.4821(18) 0.030(6) Uiso 1 1 d
H7B H -0.808(4) 0.1191(18) 0.4330(18) 0.032(6) Uiso 1 1 d
H8A H -0.503(4) 0.0171(19) 0.3344(18) 0.034(6) Uiso 1 1 d
H9A H -0.374(4) 0.1882(19) 0.507(2) 0.039(7) Uiso 1 1 d
H9B H -0.196(4) 0.1449(18) 0.4440(17) 0.032(6) Uiso 1 1 d
H10A H -0.418(3) 0.3194(16) 0.4165(15) 0.017(5) Uiso 1 1 d
H11A H 0.000(3) 0.3528(16) 0.4815(17) 0.020(5) Uiso 1 1 d
H11B H 0.006(4) 0.2822(17) 0.3719(17) 0.027(6) Uiso 1 1 d
H12A H -0.136(4) 0.4133(16) 0.2802(18) 0.023(5) Uiso 1 1 d
H12B H -0.131(4) 0.4828(17) 0.3915(17) 0.028(6) Uiso 1 1 d
H13A H 0.287(4) 0.5007(16) 0.4419(17) 0.022(5) Uiso 1 1 d
H13B H 0.197(4) 0.5623(18) 0.3457(17) 0.025(6) Uiso 1 1 d
H16 H 0.123(4) 0.4191(18) -0.0193(18) 0.033(6) Uiso 1 1 d
H17 H 0.154(4) 0.3934(17) -0.1923(18) 0.029(6) Uiso 1 1 d
H19 H 0.682(4) 0.2621(18) -0.0995(18) 0.031(6) Uiso 1 1 d
H20 H 0.654(4) 0.2863(17) 0.0764(17) 0.024(5) Uiso 1 1 d

loop_
_atom_site_aniso_label
_atom_site_aniso_U_11
_atom_site_aniso_U_22
_atom_site_aniso_U_33
_atom_site_aniso_U_23
_atom_site_aniso_U_13
_atom_site_aniso_U_12
O1 0.0274(8) 0.0226(7) 0.0179(7) 0.0056(5) 0.0040(6) 0.0020(6)
O2 0.0263(8) 0.0307(8) 0.0207(7) 0.0063(6) 0.0078(6) 0.0104(6)
O3 0.0330(8) 0.0320(8) 0.0275(8) 0.0100(6) 0.0112(7) 0.0177(7)
O4 0.0593(12) 0.0583(11) 0.0259(9) 0.0188(8) 0.0133(8) 0.0258(9)
O5 0.0645(12) 0.0487(10) 0.0337(9) 0.0107(8) 0.0256(9) 0.0306(9)
N1 0.0259(9) 0.0255(9) 0.0227(9) 0.0087(7) 0.0064(7) 0.0117(7)
N2 0.0398(11) 0.0309(10) 0.0263(10) 0.0079(8) 0.0135(9) 0.0105(9)
C1 0.0271(11) 0.0224(10) 0.0207(10) 0.0077(8) 0.0032(8) 0.0013(8)
C2 0.0359(13) 0.0267(11) 0.0202(10) 0.0062(8) 0.0054(9) 0.0012(9)
C3 0.0423(14) 0.0267(11) 0.0237(11) 0.0030(9) 0.0094(10) 0.0046(10)
C4 0.0365(13) 0.0356(13) 0.0310(13) 0.0043(10) 0.0052(11) -0.0010(11)
C5 0.0260(12) 0.0409(14) 0.0333(13) 0.0087(10) 0.0061(10) 0.0036(10)
C6 0.0318(12) 0.0400(13) 0.0334(13) 0.0160(10) 0.0136(10) 0.0068(10)
C7 0.0305(12) 0.0419(13) 0.0275(12) 0.0144(10) 0.0099(10) 0.0087(10)
C8 0.0280(11) 0.0278(11) 0.0223(10) 0.0082(8) 0.0052(9) 0.0064(9)
C9 0.0315(12) 0.0314(11) 0.0189(10) 0.0087(9) 0.0034(9) 0.0031(9)
C10 0.0289(11) 0.0263(10) 0.0160(9) 0.0044(8) 0.0037(8) 0.0055(9)
C11 0.0258(11) 0.0253(10) 0.0198(10) 0.0040(8) 0.0028(9) 0.0053(9)
C12 0.0258(11) 0.0242(10) 0.0185(10) 0.0031(8) 0.0064(9) 0.0066(8)
C13 0.0272(11) 0.0264(11) 0.0204(10) 0.0005(8) 0.0082(9) 0.0057(9)
C14 0.0224(10) 0.0216(10) 0.0230(10) 0.0052(8) 0.0061(8) 0.0034(8)
C15 0.0233(10) 0.0187(9) 0.0205(10) 0.0046(8) 0.0060(8) 0.0024(8)
C16 0.0233(11) 0.0262(10) 0.0251(11) 0.0069(8) 0.0069(9) 0.0101(9)
C17 0.0298(11) 0.0269(11) 0.0247(11) 0.0105(9) 0.0062(9) 0.0109(9)
C18 0.0304(11) 0.0219(10) 0.0208(10) 0.0056(8) 0.0084(9) 0.0042(8)
C19 0.0238(11) 0.0234(10) 0.0279(11) 0.0056(8) 0.0088(9) 0.0094(9)
C20 0.0227(10) 0.0234(10) 0.0245(10) 0.0068(8) 0.0053(9) 0.0071(8)

loop_
_atom_type_symbol
_atom_type_description
_atom_type_scat_dispersion_real
_atom_type_scat_dispersion_imag
_atom_type_scat_source
C C 0.0033 0.0016 'International Tables Vol C Tables 4.2.6.8 and 6.1.1.4'
H H 0.0000 0.0000 'International Tables Vol C Tables 4.2.6.8 and 6.1.1.4'
N N 0.0061 0.0033 'International Tables Vol C Tables 4.2.6.8 and 6.1.1.4'
O O 0.0106 0.0060 'International Tables Vol C Tables 4.2.6.8 and 6.1.1.4'

loop_
_geom_angle_atom_site_label_1
_geom_angle_atom_site_label_2
_geom_angle_atom_site_label_3
_geom_angle
C1 O1 C10 106.81(14)
C14 O2 C13 115.27(15)
C14 N1 C15 127.17(17)
O5 N2 O4 122.92(18)
O5 N2 C18 118.50(17)
O4 N2 C18 118.59(17)
O1 C1 C2 106.89(16)
O1 C1 C8 106.66(15)
C2 C1 C8 118.71(17)
C1 C2 C3 117.13(18)
C4 C3 C2 117.2(2)
C3 C4 C5 117.7(2)
C4 C5 C6 116.7(2)
C5 C6 C7 115.65(19)
C8 C7 C6 117.31(19)
C7 C8 C1 114.93(18)
C7 C8 C9 112.52(18)
C1 C8 C9 103.75(16)
C10 C9 C8 105.38(16)
O1 C10 C11 108.01(16)
O1 C10 C9 104.45(16)
C11 C10 C9 114.84(17)
C10 C11 C12 113.69(17)
C13 C12 C11 113.13(17)
O2 C13 C12 111.08(16)
O3 C14 O2 124.58(18)
O3 C14 N1 126.87(19)
O2 C14 N1 108.55(16)
C20 C15 N1 116.85(17)
C20 C15 C16 119.67(18)
N1 C15 C16 123.48(18)
C17 C16 C15 119.56(19)
C18 C17 C16 119.56(19)
C17 C18 C19 121.64(19)
C17 C18 N2 119.58(18)
C19 C18 N2 118.78(18)
C20 C19 C18 118.87(19)
C19 C20 C15 120.69(19)

loop_
_geom_bond_atom_site_label_1
_geom_bond_atom_site_label_2
_geom_bond_distance
O1 C1 1.442(2)
O1 C10 1.448(2)
O2 C14 1.354(2)
O2 C13 1.453(2)
O3 C14 1.207(2)
O4 N2 1.229(2)
O5 N2 1.227(2)
N1 C14 1.366(3)
N1 C15 1.399(2)
N2 C18 1.464(3)
C1 C2 1.517(3)
C1 C8 1.536(3)
C2 C3 1.520(3)
C3 C4 1.515(3)
C4 C5 1.526(3)
C5 C6 1.534(3)
C6 C7 1.547(3)
C7 C8 1.524(3)
C8 C9 1.545(3)
C9 C10 1.530(3)
C10 C11 1.514(3)
C11 C12 1.523(3)
C12 C13 1.512(3)
C15 C20 1.398(3)
C15 C16 1.399(3)
C16 C17 1.387(3)
C17 C18 1.381(3)
C18 C19 1.388(3)
C19 C20 1.375(3)

loop_
_geom_torsion_atom_site_label_1
_geom_torsion_atom_site_label_2
_geom_torsion_atom_site_label_3
_geom_torsion_atom_site_label_4
_geom_torsion
C10 O1 C1 C2 -161.42(16)
C10 O1 C1 C8 -33.5(2)
O1 C1 C2 C3 159.36(19)
C8 C1 C2 C3 38.8(3)
C1 C2 C3 C4 67.8(3)
C2 C3 C4 C5 -62.7(3)
C3 C4 C5 C6 -45.5(3)
C4 C5 C6 C7 100.0(3)
C5 C6 C7 C8 -67.3(3)
C6 C7 C8 C1 68.5(3)
C6 C7 C8 C9 -173.02(18)
O1 C1 C8 C7 139.35(18)
C2 C1 C8 C7 -100.0(2)
O1 C1 C8 C9 16.1(2)
C2 C1 C8 C9 136.7(2)
C7 C8 C9 C10 -119.0(2)
C1 C8 C9 C10 5.8(2)
C1 O1 C10 C11 159.48(16)
C1 O1 C10 C9 36.8(2)
C8 C9 C10 O1 -25.5(2)
C8 C9 C10 C11 -143.64(18)
O1 C10 C11 C12 65.8(2)
C9 C10 C11 C12 -178.09(18)
C10 C11 C12 C13 -177.77(17)
C14 O2 C13 C12 84.2(2)
C11 C12 C13 O2 66.4(2)
C13 O2 C14 O3 1.2(3)
C13 O2 C14 N1 -179.36(16)
C15 N1 C14 O3 2.2(3)
C15 N1 C14 O2 -177.25(18)
C14 N1 C15 C20 164.00(19)
C14 N1 C15 C16 -16.5(3)
C20 C15 C16 C17 0.9(3)
N1 C15 C16 C17 -178.59(19)
C15 C16 C17 C18 -0.1(3)
C16 C17 C18 C19 -0.7(3)
C16 C17 C18 N2 179.21(19)
O5 N2 C18 C17 -171.8(2)
O4 N2 C18 C17 8.4(3)
O5 N2 C18 C19 8.1(3)
O4 N2 C18 C19 -171.63(19)
C17 C18 C19 C20 0.8(3)
N2 C18 C19 C20 -179.17(18)
C18 C19 C20 C15 0.0(3)
N1 C15 C20 C19 178.66(18)
C16 C15 C20 C19 -0.8(3)
